data_1529839
loop_
_publ_author_name
'de Bournonville, M.B.'
'Quarton, M.'
'Bizot, D.'
'Chassaing, J.'

_publ_section_title
;
 Structures et proprietes magnetiques de Li2 Nb F6 et Na2 Nb F6
;
_journal_name_full 'Journal of Solid State Chemistry'
_journal_page_first 212
_journal_page_last 219
_journal_volume 62
_journal_year 1986
_chemical_formula_sum 'F6 Li2 Nb'
_chemical_name_systematic 'Li2 (Nb F6)'
_space_group_IT_number 162
_symmetry_space_group_name_Hall '-P 3 2'
_symmetry_space_group_name_H-M 'P -3 1 m'
_cell_angle_alpha 90
_cell_angle_beta 90
_cell_angle_gamma 120
_cell_formula_units_Z 1
_cell_length_a 4.9634
_cell_length_b 4.9634
_cell_length_c 4.6172
_cell_volume 98.507
_citation_journal_id_ASTM JSSCBI
_cod_data_source_file deBournonville_JSSCBI_1986_1134.cif
_cod_data_source_block F6Li2Nb1
_cod_original_cell_volume 98.50717
_cod_original_formula_sum 'F6 Li2 Nb1'
_cod_database_code 1529839

loop_
_symmetry_equiv_pos_as_xyz
x,y,z
-y,x-y,z
-x+y,-x,z
-y,-x,-z
x,x-y,-z
-x+y,y,-z
-x,-y,-z
y,-x+y,-z
x-y,x,-z
y,x,z
-x,-x+y,z
x-y,-y,z

loop_
_atom_site_label
_atom_site_type_symbol
_atom_site_fract_x
_atom_site_fract_y
_atom_site_fract_z
_atom_site_occupancy
_atom_site_U_iso_or_equiv
Nb1 Nb+4 0 0 0 1 0.0
F1 F-1 0.329 0 0.259 1 0.0
Li1 Li+1 0.3333 0.6667 0.5 1 0.0
